data_7212548
loop_
_publ_author_name
'Galloway, Kyle W.'
'Moggach, Stephen A.'
'Parois, Pascal'
'Lennie, Alistair R.'
'Warren, John E.'
'Brechin, Euan K.'
'Peacock, Robert D.'
'Valiente, Rafael'
'Gonz\'alez, Jes\'us'
'Rodr\'iguez, Fernando'
'Parsons, Simon'
'Murrie, Mark'

_publ_section_title
;
 Pressure-induced switching in a copper(ii) citrate dimer
;
_journal_issue 9
_journal_name_full CrystEngComm
_journal_page_first 2516
_journal_paper_doi 10.1039/c001376e
_journal_volume 12
_journal_year 2010
_chemical_formula_moiety 'C12 H8 Cu2 O14, 4(C H6 N3), 2(H2 O)'
_chemical_formula_sum 'C16 H36 Cu2 N12 O16'
_chemical_formula_weight 779.63
_space_group_IT_number 61
_symmetry_cell_setting orthorhombic
_symmetry_space_group_name_Hall '-P 2ac 2ab'
_symmetry_space_group_name_H-M 'P b c a'
_atom_sites_solution_hydrogens geom
_atom_sites_solution_primary direct
_audit_creation_date 08-04-02
_audit_creation_method CRYSTALS_ver_12.85
_cell_angle_alpha 90
_cell_angle_beta 90
_cell_angle_gamma 90
_cell_formula_units_Z 4
_cell_length_a 11.2728(8)
_cell_length_b 13.8681(11)
_cell_length_c 18.219(4)
_cell_measurement_reflns_used 4715
_cell_measurement_temperature 293
_cell_measurement_theta_max 17
_cell_measurement_theta_min 2
_cell_volume 2848.2(7)
_computing_cell_refinement 'SAINT (Siemens ,1995)'
_computing_data_collection 'SMART (Siemens, 1993)'
_computing_data_reduction 'SAINT (Siemens ,1995)'
_computing_molecular_graphics 'CAMERON (Watkin et al., 1996)'
_computing_publication_material 'CRYSTALS (Betteridge et al., 2003)'
_computing_structure_refinement 'CRYSTALS (Betteridge et al., 2003)'
_computing_structure_solution 'Refined from ambient pressure coordinates'
_diffrn_ambient_temperature 293
_diffrn_measured_fraction_theta_full 0.596
_diffrn_measured_fraction_theta_max 0.555
_diffrn_measurement_device 'Bruker SMART'
_diffrn_measurement_device_type Area
_diffrn_measurement_method \w
_diffrn_radiation_monochromator graphite
_diffrn_radiation_type ' synchrotron '
_diffrn_radiation_wavelength 0.47540
_diffrn_reflns_av_R_equivalents 0.067
_diffrn_reflns_limit_h_max 14
_diffrn_reflns_limit_h_min -14
_diffrn_reflns_limit_k_max 17
_diffrn_reflns_limit_k_min -17
_diffrn_reflns_limit_l_max 12
_diffrn_reflns_limit_l_min -12
_diffrn_reflns_number 18483
_diffrn_reflns_theta_full 12.980
_diffrn_reflns_theta_max 17.307
_diffrn_reflns_theta_min 2.102
_diffrn_standards_number 0
_exptl_absorpt_coefficient_mu 1.590
_exptl_absorpt_correction_T_max 0.85
_exptl_absorpt_correction_T_min 0.63
_exptl_absorpt_correction_type multi-scan
_exptl_absorpt_process_details 'SADABS (Siemens, 1996)'
_exptl_crystal_colour blue
_exptl_crystal_density_diffrn 1.818
_exptl_crystal_density_method 'not measured'
_exptl_crystal_description block
_exptl_crystal_F_000 1608
_exptl_crystal_size_max 0.20
_exptl_crystal_size_mid 0.20
_exptl_crystal_size_min 0.10
_refine_diff_density_max 0.28
_refine_diff_density_min -0.27
_refine_ls_extinction_method None
_refine_ls_goodness_of_fit_ref 0.8574
_refine_ls_hydrogen_treatment mixed
_refine_ls_matrix_type full
_refine_ls_number_parameters 214
_refine_ls_number_reflns 1606
_refine_ls_number_restraints 152
_refine_ls_R_factor_all 0.0496
_refine_ls_R_factor_gt 0.0320
_refine_ls_shift/su_max 0.000405
_refine_ls_structure_factor_coef Fsqd
_refine_ls_weighting_details
;
Method= Modified Sheldrick
w=1/[\s^2^(F^2^) + ( 0.04P)^2^ + 5.59P]
,where P=(max(Fo^2^,0) + 2Fc^2^)/3
;
_refine_ls_weighting_scheme calc
_refine_ls_wR_factor_all 0.0887
_refine_ls_wR_factor_gt 0.0777
_refine_ls_wR_factor_ref 0.0887
_reflns_limit_h_max 14
_reflns_limit_h_min 0
_reflns_limit_k_max 17
_reflns_limit_k_min 0
_reflns_limit_l_max 12
_reflns_limit_l_min 0
_reflns_number_gt 1204
_reflns_number_total 1623
_reflns_threshold_expression I>2.0\s(I)
_oxford_diffrn_Wilson_B_factor 0.00
_oxford_diffrn_Wilson_scale 0.00
_oxford_refine_ls_r_factor_ref 0.0496
_oxford_refine_ls_scale 0.5071(12)
_oxford_reflns_number_all 1606
_oxford_reflns_threshold_expression_ref I>-10.0\s(I)
_oxford_structure_analysis_title 'pcu202 in Pbca'
_cod_data_source_file c001376e.txt
_cod_data_source_block pcu202
_cod_depositor_comments
;
The following automatic conversions were performed:

'_symmetry_cell_setting' value 'Orthorhombic' changed to
'orthorhombic' according to
/home/saulius/struct/CIF-dictionaries/cif_core.dic dictionary named
'cif_core.dic' version 2.4.2 from 2011-04-26.

Automatic conversion script
Id: cif_fix_values 1891 2012-01-12 08:04:46Z andrius 
;
_cod_original_cell_volume 2848.2(6)
_cod_original_sg_symbol_H-M 'P b c a '
_cod_database_code 7212548

loop_
_symmetry_equiv_pos_as_xyz
x,y,z
-x,-y,-z
-x+1/2,y+1/2,z
x+1/2,-y+1/2,-z
x,-y+1/2,z+1/2
-x,y+1/2,-z+1/2
-x+1/2,-y,z+1/2
x+1/2,y,-z+1/2

loop_
_atom_site_label
_atom_site_type_symbol
_atom_site_fract_x
_atom_site_fract_y
_atom_site_fract_z
_atom_site_U_iso_or_equiv
_atom_site_occupancy
_atom_site_adp_type
_atom_site_refinement_flags_posn
_atom_site_refinement_flags_adp
Cu1 Cu 0.50754(3) 0.52623(3) 0.57508(4) 0.0268 1.0000 Uani . .
C1 C 0.7155(2) 0.53182(19) 0.4868(3) 0.0270 1.0000 Uani D U
C2 C 0.7962(2) 0.5281(2) 0.5547(3) 0.0248 1.0000 Uani D U
C3 C 0.7433(2) 0.5650(2) 0.6260(3) 0.0261 1.0000 Uani D U
C4 C 0.7781(2) 0.4922(2) 0.4190(3) 0.0240 1.0000 Uani D U
C5 C 0.7125(2) 0.5150(2) 0.3492(3) 0.0265 1.0000 Uani D U
C6 C 0.6809(2) 0.6376(2) 0.4759(3) 0.0234 1.0000 Uani D U
C7 C 0.5579(3) 0.8484(2) 0.6665(3) 0.0308 1.0000 Uani D U
C8 C 0.4130(3) 0.1803(2) 0.6864(3) 0.0309 1.0000 Uani D U
N1 N 0.5036(2) 0.8139(2) 0.6075(3) 0.0446 1.0000 Uani D U
N2 N 0.6741(2) 0.8373(2) 0.6740(3) 0.0363 1.0000 Uani D U
N3 N 0.4988(2) 0.8951(2) 0.7183(3) 0.0409 1.0000 Uani D U
N4 N 0.2970(2) 0.1955(2) 0.6938(3) 0.0358 1.0000 Uani D U
N5 N 0.4690(2) 0.2113(2) 0.6271(3) 0.0408 1.0000 Uani D U
N6 N 0.4709(2) 0.1332(2) 0.7377(3) 0.0413 1.0000 Uani D U
O1 O 0.63609(18) 0.5424(2) 0.6419(3) 0.0369 1.0000 Uani D U
O2 O 0.80513(19) 0.61274(18) 0.6685(3) 0.0350 1.0000 Uani D U
O3 O 0.60059(18) 0.49457(19) 0.3454(3) 0.0373 1.0000 Uani D U
O4 O 0.7630(2) 0.5541(2) 0.2967(3) 0.0447 1.0000 Uani D U
O5 O 0.58786(18) 0.66579(14) 0.5071(3) 0.0361 1.0000 Uani D U
O6 O 0.75057(19) 0.68932(16) 0.4394(3) 0.0311 1.0000 Uani D U
O7 O 0.61236(16) 0.47530(13) 0.4999(2) 0.0294 1.0000 Uani D U
O8 O 0.6740(2) 0.20299(19) 0.0560(3) 0.0389 1.0000 Uani D .
H81 H 0.644(3) 0.1510(16) 0.046(3) 0.0500 1.0000 Uiso D .
H82 H 0.699(4) 0.224(3) 0.0167(13) 0.0500 1.0000 Uiso D .
H41 H 0.8560 0.5200 0.4162 0.0289 1.0000 Uiso . .
H42 H 0.7847 0.4235 0.4237 0.0289 1.0000 Uiso . .
H21 H 0.8655 0.5660 0.5442 0.0298 1.0000 Uiso . .
H22 H 0.8189 0.4621 0.5621 0.0298 1.0000 Uiso . .
H11 H 0.4282 0.8210 0.6025 0.0537 1.0000 Uiso . .
H12 H 0.5438 0.7845 0.5742 0.0537 1.0000 Uiso . .
H23 H 0.7095 0.8595 0.7122 0.0436 1.0000 Uiso . .
H24 H 0.7140 0.8078 0.6406 0.0436 1.0000 Uiso . .
H31 H 0.5357 0.9168 0.7562 0.0491 1.0000 Uiso . .
H32 H 0.4236 0.9036 0.7141 0.0491 1.0000 Uiso . .
H51 H 0.5437 0.2007 0.6220 0.0490 1.0000 Uiso . .
H52 H 0.4306 0.2421 0.5937 0.0490 1.0000 Uiso . .
H61 H 0.4341 0.1132 0.7761 0.0496 1.0000 Uiso . .
H62 H 0.5456 0.1224 0.7328 0.0496 1.0000 Uiso . .
H43 H 0.2606 0.1753 0.7323 0.0431 1.0000 Uiso . .
H44 H 0.2585 0.2255 0.6600 0.0431 1.0000 Uiso . .

loop_
_atom_site_aniso_label
_atom_site_aniso_U_11
_atom_site_aniso_U_22
_atom_site_aniso_U_33
_atom_site_aniso_U_23
_atom_site_aniso_U_13
_atom_site_aniso_U_12
Cu1 0.0167(2) 0.0373(3) 0.0265(10) -0.0044(3) -0.0002(2) -0.00287(14)
C1 0.0141(13) 0.0242(13) 0.043(6) 0.001(2) -0.0019(17) -0.0005(10)
C2 0.0184(14) 0.0294(15) 0.027(7) 0.000(2) -0.0015(17) -0.0016(11)
C3 0.0225(15) 0.0329(16) 0.023(7) 0.005(2) -0.0066(18) 0.0016(12)
C4 0.0185(14) 0.0303(15) 0.023(7) -0.003(2) 0.0027(17) -0.0004(11)
C5 0.0213(15) 0.0345(17) 0.024(8) -0.005(2) 0.001(2) -0.0004(12)
C6 0.0235(15) 0.0270(15) 0.020(7) -0.006(2) -0.0075(17) -0.0001(11)
C7 0.0297(16) 0.0260(15) 0.037(8) -0.001(2) 0.001(2) 0.0047(13)
C8 0.0292(16) 0.0242(15) 0.039(8) -0.001(2) 0.005(2) 0.0005(12)
N1 0.0331(16) 0.0454(17) 0.055(8) -0.017(3) -0.001(2) 0.0068(13)
N2 0.0323(15) 0.0441(17) 0.032(7) 0.001(2) -0.0027(18) 0.0078(12)
N3 0.0300(15) 0.0538(18) 0.039(8) -0.019(3) -0.0032(18) 0.0091(13)
N4 0.0287(14) 0.0384(15) 0.040(7) 0.004(2) -0.0009(17) 0.0072(11)
N5 0.0331(15) 0.0531(19) 0.036(8) 0.019(3) -0.0013(19) 0.0060(13)
N6 0.0288(15) 0.0520(18) 0.043(8) 0.013(3) 0.0026(18) 0.0094(12)
O1 0.0200(11) 0.0719(18) 0.019(6) -0.006(2) 0.0010(13) -0.0076(10)
O2 0.0307(12) 0.0507(14) 0.023(6) -0.008(2) -0.0002(14) -0.0108(10)
O3 0.0208(11) 0.0622(15) 0.029(6) 0.002(2) 0.0042(13) -0.0068(10)
O4 0.0301(13) 0.0625(16) 0.041(6) 0.006(2) 0.0033(16) -0.0089(11)
O5 0.0240(11) 0.0281(11) 0.056(6) -0.0081(17) 0.0053(14) 0.0051(8)
O6 0.0349(12) 0.0300(11) 0.028(6) 0.0016(17) 0.0022(14) -0.0040(9)
O7 0.0139(9) 0.0235(10) 0.051(5) -0.0049(16) -0.0008(12) -0.0034(7)
O8 0.0384(14) 0.0321(13) 0.046(6) -0.0010(19) -0.0061(17) -0.0088(10)

loop_
_atom_type_symbol
_atom_type_scat_dispersion_real
_atom_type_scat_dispersion_imag
_atom_type_scat_Cromer_Mann_a1
_atom_type_scat_Cromer_Mann_b1
_atom_type_scat_Cromer_Mann_a2
_atom_type_scat_Cromer_Mann_b2
_atom_type_scat_Cromer_Mann_a3
_atom_type_scat_Cromer_Mann_b3
_atom_type_scat_Cromer_Mann_a4
_atom_type_scat_Cromer_Mann_b4
_atom_type_scat_Cromer_Mann_c
_atom_type_scat_source
C 0.0000 0.0010 2.3100 20.8439 1.0200 10.2075 1.5886 0.5687 0.8650 51.6512 0.2156 'International Tables Vol C 4.2.6.8 and 6.1.1.4'
H 0.0000 0.0000 0.4930 10.5109 0.3229 26.1257 0.1402 3.1424 0.0408 57.7998 0.0030 'International Tables Vol C 4.2.6.8 and 6.1.1.4'
N 0.0010 0.0010 12.2126 0.0057 3.1322 9.8933 2.0125 28.9975 1.1663 0.5826 -11.5290 'International Tables Vol C 4.2.6.8 and 6.1.1.4'
O 0.0030 0.0020 3.0485 13.2771 2.2868 5.7011 1.5463 0.3239 0.8670 32.9089 0.2508 'International Tables Vol C 4.2.6.8 and 6.1.1.4'
Cu 0.2890 0.6120 13.3380 3.5828 7.1676 0.2470 5.6158 11.3966 1.6735 64.8126 1.1910 'International Tables Vol C 4.2.6.8 and 6.1.1.4'

loop_
_geom_angle_atom_site_label_1
_geom_angle_site_symmetry_1
_geom_angle_atom_site_label_2
_geom_angle_atom_site_label_3
_geom_angle_site_symmetry_3
_geom_angle
_geom_angle_publ_flag
O7 2_666 Cu1 O3 2_666 95.08(14) yes
O7 2_666 Cu1 O1 . 171.91(13) yes
O3 2_666 Cu1 O1 . 91.08(17) yes
O7 2_666 Cu1 O5 . 84.84(11) yes
O3 2_666 Cu1 O5 . 136.93(11) yes
O1 . Cu1 O5 . 87.08(13) yes
O7 2_666 Cu1 O7 . 85.56(8) yes
O3 2_666 Cu1 O7 . 150.00(11) yes
O1 . Cu1 O7 . 91.74(13) yes
O5 . Cu1 O7 . 73.05(10) yes
C2 . C1 C4 . 111.4(3) yes
C2 . C1 C6 . 106.7(3) yes
C4 . C1 C6 . 111.0(3) yes
C2 . C1 O7 . 109.3(3) yes
C4 . C1 O7 . 108.4(3) yes
C6 . C1 O7 . 110.0(2) yes
C1 . C2 C3 . 116.4(3) yes
C1 . C2 H21 . 107.7 no
C3 . C2 H21 . 107.7 no
C1 . C2 H22 . 107.7 no
C3 . C2 H22 . 107.7 no
H21 . C2 H22 . 109.5 no
C2 . C3 O1 . 118.7(3) yes
C2 . C3 O2 . 119.7(3) yes
O1 . C3 O2 . 121.5(4) yes
C1 . C4 C5 . 112.4(3) yes
C1 . C4 H41 . 108.7 no
C5 . C4 H41 . 108.7 no
C1 . C4 H42 . 108.7 no
C5 . C4 H42 . 108.7 no
H41 . C4 H42 . 109.5 no
C4 . C5 O3 . 118.5(4) yes
C4 . C5 O4 . 121.2(3) yes
O3 . C5 O4 . 120.2(4) yes
C1 . C6 O5 . 116.9(3) yes
C1 . C6 O6 . 117.2(3) yes
O5 . C6 O6 . 125.8(3) yes
N1 . C7 N2 . 119.8(4) yes
N1 . C7 N3 . 121.5(3) yes
N2 . C7 N3 . 118.7(4) yes
N4 . C8 N5 . 120.0(4) yes
N4 . C8 N6 . 119.6(4) yes
N5 . C8 N6 . 120.4(3) yes
C7 . N1 H11 . 120.0 no
C7 . N1 H12 . 120.0 no
H11 . N1 H12 . 120.0 no
C7 . N2 H23 . 120.0 no
C7 . N2 H24 . 120.0 no
H23 . N2 H24 . 120.0 no
C7 . N3 H31 . 120.0 no
C7 . N3 H32 . 120.0 no
H31 . N3 H32 . 120.0 no
C8 . N4 H43 . 120.0 no
C8 . N4 H44 . 120.0 no
H43 . N4 H44 . 120.0 no
C8 . N5 H51 . 120.0 no
C8 . N5 H52 . 120.0 no
H51 . N5 H52 . 120.0 no
C8 . N6 H61 . 120.0 no
C8 . N6 H62 . 120.0 no
H61 . N6 H62 . 120.0 no
C3 . O1 Cu1 . 127.1(4) yes
C5 . O3 Cu1 2_666 127.8(4) yes
Cu1 . O5 C6 . 106.83(19) yes
C1 . O7 Cu1 . 114.6(2) yes
C1 . O7 Cu1 2_666 117.4(3) yes
Cu1 . O7 Cu1 2_666 94.44(8) yes
H81 . O8 H82 . 104.3(10) no

loop_
_geom_bond_atom_site_label_1
_geom_bond_atom_site_label_2
_geom_bond_site_symmetry_2
_geom_bond_distance
_geom_bond_publ_flag
Cu1 O7 2_666 1.922(3) yes
Cu1 O3 2_666 1.915(4) yes
Cu1 O1 . 1.905(3) yes
Cu1 O5 . 2.469(3) yes
Cu1 O7 . 1.941(3) yes
C1 C2 . 1.537(5) yes
C1 C4 . 1.525(5) yes
C1 C6 . 1.531(4) yes
C1 O7 . 1.422(3) yes
C2 C3 . 1.519(6) yes
C2 H21 . 0.960 no
C2 H22 . 0.960 no
C3 O1 . 1.282(4) yes
C3 O2 . 1.233(5) yes
C4 C5 . 1.505(6) yes
C4 H41 . 0.960 no
C4 H42 . 0.960 no
C5 O3 . 1.295(3) yes
C5 O4 . 1.238(5) yes
C6 O5 . 1.255(4) yes
C6 O6 . 1.255(4) yes
C7 N1 . 1.327(6) yes
C7 N2 . 1.325(4) yes
C7 N3 . 1.324(5) yes
C8 N4 . 1.331(4) yes
C8 N5 . 1.322(6) yes
C8 N6 . 1.314(5) yes
N1 H11 . 0.860 no
N1 H12 . 0.860 no
N2 H23 . 0.860 no
N2 H24 . 0.860 no
N3 H31 . 0.860 no
N3 H32 . 0.860 no
N4 H43 . 0.860 no
N4 H44 . 0.860 no
N5 H51 . 0.860 no
N5 H52 . 0.860 no
N6 H61 . 0.860 no
N6 H62 . 0.860 no
O8 H81 . 0.816(9) no
O8 H82 . 0.820(10) no
